data_7101077
loop_
_publ_author_name
'Jonathan Steed'
'Kirsty Anderson'
'Andres E. Goeta'
'Kirsty S. B. Hancock'

_publ_section_title
;
Unusual variations in the incidence of Z'>1 in
oxo-anion structures
;
_journal_name_full 'Chemical Communications'
_journal_paper_doi 10.1039/b602492k
_journal_year 2006
_chemical_formula_moiety 'C6 H10 N2, 2(Cl)'
_chemical_formula_sum 'C6 H10 Cl2 N2'
_chemical_formula_weight 181.06
_space_group_IT_number 2
_symmetry_cell_setting triclinic
_symmetry_space_group_name_Hall '-P 1'
_symmetry_space_group_name_H-M 'P -1'
_cell_angle_alpha 71.035(4)
_cell_angle_beta 76.868(5)
_cell_angle_gamma 79.631(5)
_cell_formula_units_Z 1
_cell_length_a 4.2850(2)
_cell_length_b 5.8053(15)
_cell_length_c 8.6259(6)
_cell_measurement_temperature 100(2)
_cell_volume 196.30(5)
_diffrn_ambient_temperature 100(2)
_exptl_crystal_density_diffrn 1.532
_cod_database_code 7101077

loop_
_symmetry_equiv_pos_as_xyz
'x, y, z'
'-x, -y, -z'

loop_
_atom_site_label
_atom_site_type_symbol
_atom_site_fract_x
_atom_site_fract_y
_atom_site_fract_z
_atom_site_U_iso_or_equiv
_atom_site_adp_type
_atom_site_occupancy
_atom_site_symmetry_multiplicity
_atom_site_calc_flag
_atom_site_refinement_flags
_atom_site_disorder_assembly
_atom_site_disorder_group
Cl1 Cl 0.43566(5) 0.80105(4) 0.87150(3) 0.00941(15) Uani 1 1 d . . .
N1 N 0.1393(2) 0.35621(18) 0.82629(12) 0.0084(2) Uani 1 1 d . . .
C1 C 0.0665(2) 0.4327(2) 0.65763(14) 0.0074(3) Uani 1 1 d . . .
H1A H 0.2443 0.4713 0.8376 0.013 Uiso 1 1 calc R . .
H1B H 0.2667 0.2100 0.8439 0.013 Uiso 1 1 calc R . .
H1C H -0.0477 0.3399 0.9021 0.013 Uiso 1 1 calc R . .
C2 C -0.0729(3) 0.2724(2) 0.61129(15) 0.0087(3) Uani 1 1 d . . .
H2 H -0.1211 0.1180 0.6879 0.010 Uiso 1 1 calc R . .
C3 C -0.1409(3) 0.3413(2) 0.45140(15) 0.0090(2) Uani 1 1 d . . .
H3 H -0.2370 0.2349 0.4173 0.011 Uiso 1 1 calc R . .

loop_
_atom_site_aniso_label
_atom_site_aniso_U_11
_atom_site_aniso_U_22
_atom_site_aniso_U_33
_atom_site_aniso_U_23
_atom_site_aniso_U_13
_atom_site_aniso_U_12
Cl1 0.0116(2) 0.0072(2) 0.0096(2) -0.00127(13) -0.00273(13) -0.00264(12)
N1 0.0100(5) 0.0080(5) 0.0075(5) -0.0021(4) -0.0016(4) -0.0019(3)
C1 0.0067(5) 0.0085(5) 0.0064(6) -0.0028(4) -0.0007(4) 0.0009(4)
C2 0.0096(5) 0.0059(5) 0.0090(6) -0.0006(4) -0.0001(4) -0.0021(4)
C3 0.0091(5) 0.0084(5) 0.0111(6) -0.0047(4) -0.0019(4) -0.0015(4)

loop_
_geom_bond_atom_site_label_1
_geom_bond_atom_site_label_2
_geom_bond_distance
_geom_bond_site_symmetry_2
_geom_bond_publ_flag
N1 C1 1.4655(15) . ?
C2 C3 1.3889(17) . ?
C2 C1 1.3899(16) . ?
C3 C1 1.3859(16) 2_566 ?
C1 C3 1.3859(16) 2_566 ?
